data_4038972
loop_
_publ_author_name
'Alvarez, M. Angeles'
'Casado-Ruano, Melodie'
'Garc\'ia, M. Esther'
'Garc\'ia-Viv\'o, Daniel'
'Ruiz, Miguel A.'

_publ_section_title
;
 Reactions of the unsaturated methyl-bridged complexes
 [Mo2Cp2(\m-CH3)(\m-P Bu2)(CO)x] (x&#x00A0;=&#x00A0;1, 2) towards
 transition metal carbonyls: convenient dehydrogenative route to
 heterometallic methylidyne-bridged clusters
;
_journal_name_full 'Journal of Organometallic Chemistry'
_journal_page_first 122206
_journal_paper_doi 10.1016/j.jorganchem.2021.122206
_journal_volume 959
_journal_year 2022
_chemical_formula_moiety 'C26 H29 Mo2 O7 P W'
_chemical_formula_sum 'C26 H29 Mo2 O7 P W'
_chemical_formula_weight 860.18
_space_group_crystal_system monoclinic
_space_group_IT_number 14
_space_group_name_Hall '-P 2yn'
_space_group_name_H-M_alt 'P 1 21/n 1'
_atom_sites_solution_hydrogens geom
_audit_creation_method SHELXL-2016
_cell_angle_alpha 90
_cell_angle_beta 105.0500(10)
_cell_angle_gamma 90
_cell_formula_units_Z 4
_cell_length_a 10.48410(10)
_cell_length_b 20.5016(2)
_cell_length_c 13.35060(10)
_cell_measurement_reflns_used 9958
_cell_measurement_temperature 152(3)
_cell_measurement_theta_max 69.5190
_cell_measurement_theta_min 4.0370
_cell_volume 2771.16(5)
_computing_cell_refinement
;
CrysAlis RED, Oxford Diffraction Ltd.,
Version 1.171.31.7 (release 18-10-2006 CrysAlis171 .NET)
(compiled Oct 18 2006,16:28:17)
;
_computing_data_collection
;
CrysAlis CCD, Oxford Diffraction Ltd.,
Version 1.171.31.7 (release 18-10-2006 CrysAlis171 .NET)
(compiled Oct 18 2006,16:28:17)
;
_computing_data_reduction
;
CrysAlis RED, Oxford Diffraction Ltd.,
Version 1.171.31.7 (release 18-10-2006 CrysAlis171 .NET)
(compiled Oct 18 2006,16:28:17)
;
_computing_molecular_graphics 'Ortep for Windows (Farrugia, 2012)'
_computing_publication_material 'WinGX publication routines (Farrugia, 2012)'
_computing_structure_refinement 'SHELXL-2016/6 (Sheldrick, 2016)'
_computing_structure_solution 'SHELXL-2016/6 (Sheldrick, 2016)'
_diffrn_ambient_temperature 152(3)
_diffrn_measured_fraction_theta_full 0.999
_diffrn_measured_fraction_theta_max 0.987
_diffrn_measurement_device_type 'ONYX CCD'
_diffrn_measurement_method CCD
_diffrn_radiation_monochromator graphite
_diffrn_radiation_probe x-ray
_diffrn_radiation_source 'Nova (Cu) X-ray Source'
_diffrn_radiation_type CuK\a
_diffrn_radiation_wavelength 1.54184
_diffrn_reflns_av_R_equivalents 0.0302
_diffrn_reflns_av_unetI/netI 0.0282
_diffrn_reflns_Laue_measured_fraction_full 0.999
_diffrn_reflns_Laue_measured_fraction_max 0.987
_diffrn_reflns_limit_h_max 12
_diffrn_reflns_limit_h_min -12
_diffrn_reflns_limit_k_max 24
_diffrn_reflns_limit_k_min -18
_diffrn_reflns_limit_l_max 16
_diffrn_reflns_limit_l_min -13
_diffrn_reflns_number 15394
_diffrn_reflns_point_group_measured_fraction_full 0.999
_diffrn_reflns_point_group_measured_fraction_max 0.987
_diffrn_reflns_theta_full 67.684
_diffrn_reflns_theta_max 69.725
_diffrn_reflns_theta_min 4.051
_exptl_absorpt_coefficient_mu 15.714
_exptl_absorpt_correction_T_max 1.00000
_exptl_absorpt_correction_T_min 0.36039
_exptl_absorpt_correction_type multi-scan
_exptl_absorpt_process_details
;
CrysAlisPro 1.171.38.46 (Rigaku Oxford Diffraction, 2015)
Empirical absorption correction using spherical harmonics,
 implemented in SCALE3 ABSPACK scaling algorithm.
;
_exptl_crystal_colour green
_exptl_crystal_density_diffrn 2.062
_exptl_crystal_density_method 'not measured'
_exptl_crystal_description prism
_exptl_crystal_F_000 1656
_exptl_crystal_size_max 0.200
_exptl_crystal_size_mid 0.140
_exptl_crystal_size_min 0.050
_refine_diff_density_max 2.272
_refine_diff_density_min -1.210
_refine_diff_density_rms 0.124
_refine_ls_extinction_coef .
_refine_ls_extinction_method none
_refine_ls_goodness_of_fit_ref 1.062
_refine_ls_hydrogen_treatment constr
_refine_ls_matrix_type full
_refine_ls_number_parameters 340
_refine_ls_number_reflns 5158
_refine_ls_number_restraints 0
_refine_ls_restrained_S_all 1.062
_refine_ls_R_factor_all 0.0281
_refine_ls_R_factor_gt 0.0255
_refine_ls_shift/su_max 0.002
_refine_ls_shift/su_mean 0.000
_refine_ls_structure_factor_coef Fsqd
_refine_ls_weighting_details 'w=1/[\s^2^(Fo^2^)+(0.0324P)^2^+2.5513P] where P=(Fo^2^+2Fc^2^)/3'
_refine_ls_weighting_scheme calc
_refine_ls_wR_factor_gt 0.0615
_refine_ls_wR_factor_ref 0.0630
_reflns_Friedel_coverage 0.000
_reflns_Friedel_fraction_full .
_reflns_Friedel_fraction_max .
_reflns_number_gt 4804
_reflns_number_total 5158
_reflns_threshold_expression 'I > 2\s(I)'
_cod_data_source_file JOC-2022-959-122206.cif
_cod_data_source_block trans-3
_cod_original_cell_volume 2771.16(4)
_cod_original_sg_symbol_H-M 'P 21/n'
_cod_database_code 4038972
_shelx_space_group_comment
;
The symmetry employed for this shelxl refinement is uniquely defined
by the following loop, which should always be used as a source of
symmetry information in preference to the above space-group names.
They are only intended as comments.
;
_oxdiff_exptl_absorpt_empirical_full_min 0.553
_oxdiff_exptl_absorpt_empirical_full_max 2.127
_oxdiff_exptl_absorpt_empirical_details
;
Empirical correction (ABSPACK) includes:
- Absorption correction using spherical harmonics
- Frame scaling
;

loop_
_space_group_symop_operation_xyz
'x, y, z'
'-x+1/2, y+1/2, -z+1/2'
'-x, -y, -z'
'x-1/2, -y-1/2, z-1/2'

loop_
_atom_site_label
_atom_site_type_symbol
_atom_site_fract_x
_atom_site_fract_y
_atom_site_fract_z
_atom_site_U_iso_or_equiv
_atom_site_adp_type
_atom_site_occupancy
_atom_site_site_symmetry_order
_atom_site_calc_flag
_atom_site_refinement_flags_posn
_atom_site_refinement_flags_adp
_atom_site_refinement_flags_occupancy
_atom_site_disorder_assembly
_atom_site_disorder_group
Mo1 Mo 0.80684(3) 0.55631(2) 0.76700(2) 0.01961(8) Uani 1 1 d . . . . .
Mo2 Mo 0.68896(3) 0.68435(2) 0.72538(2) 0.01845(8) Uani 1 1 d . . . . .
W1 W 0.60111(2) 0.60125(2) 0.89039(2) 0.02173(7) Uani 1 1 d . . . . .
P1 P 0.83108(8) 0.62911(4) 0.62861(7) 0.01850(18) Uani 1 1 d . . . . .
O1 O 1.0091(3) 0.63483(15) 0.9361(2) 0.0350(7) Uani 1 1 d . . . . .
O2 O 0.4169(3) 0.67498(16) 0.5668(2) 0.0370(7) Uani 1 1 d . . . . .
O3 O 0.4664(4) 0.60856(17) 1.0742(3) 0.0495(9) Uani 1 1 d . . . . .
O4 O 0.3738(4) 0.5010(2) 0.7852(3) 0.0541(10) Uani 1 1 d . . . . .
O5 O 0.7722(3) 0.48981(17) 1.0284(2) 0.0430(8) Uani 1 1 d . . . . .
O6 O 0.8168(3) 0.68903(16) 1.0429(3) 0.0422(8) Uani 1 1 d . . . . .
O7 O 0.3963(3) 0.71776(16) 0.8203(3) 0.0391(7) Uani 1 1 d . . . . .
C1 C 0.9318(4) 0.6101(2) 0.8687(3) 0.0278(8) Uani 1 1 d . . . . .
C2 C 0.5217(4) 0.67687(19) 0.6244(3) 0.0285(8) Uani 1 1 d . . . . .
C3 C 0.5166(4) 0.60422(19) 1.0081(4) 0.0326(9) Uani 1 1 d . . . . .
C4 C 0.4567(4) 0.5361(2) 0.8199(3) 0.0316(9) Uani 1 1 d . . . . .
C5 C 0.7161(4) 0.5282(2) 0.9714(3) 0.0301(9) Uani 1 1 d . . . . .
C6 C 0.7417(4) 0.6598(2) 0.9820(3) 0.0295(9) Uani 1 1 d . . . . .
C7 C 0.4730(4) 0.6768(2) 0.8381(3) 0.0297(9) Uani 1 1 d . . . . .
C8 C 0.6197(4) 0.58966(18) 0.7182(3) 0.0223(7) Uani 1 1 d . . . . .
H8 H 0.5515 0.5713 0.6606 0.027 Uiso 1 1 calc R U . . .
C9 C 0.9689(4) 0.4767(2) 0.7708(3) 0.0306(9) Uani 1 1 d . . . . .
H9 H 1.0575 0.4879 0.7821 0.037 Uiso 1 1 calc R U . . .
C10 C 0.9027(4) 0.4618(2) 0.8479(3) 0.0338(9) Uani 1 1 d . . . . .
H10 H 0.9396 0.4623 0.9192 0.041 Uiso 1 1 calc R U . . .
C11 C 0.7704(5) 0.44602(19) 0.7968(4) 0.0342(10) Uani 1 1 d . . . . .
H11 H 0.7052 0.4343 0.8292 0.041 Uiso 1 1 calc R U . . .
C12 C 0.7539(4) 0.45091(19) 0.6897(4) 0.0320(9) Uani 1 1 d . . . . .
H12 H 0.6768 0.4422 0.6385 0.038 Uiso 1 1 calc R U . . .
C13 C 0.8756(4) 0.47155(19) 0.6735(3) 0.0296(8) Uani 1 1 d . . . . .
H13 H 0.8916 0.4803 0.6095 0.035 Uiso 1 1 calc R U . . .
C14 C 0.6967(4) 0.77796(18) 0.8307(3) 0.0287(8) Uani 1 1 d . . . . .
H14 H 0.6732 0.7750 0.8931 0.034 Uiso 1 1 calc R U . . .
C15 C 0.6098(4) 0.78998(19) 0.7332(4) 0.0317(9) Uani 1 1 d . . . . .
H15 H 0.5193 0.7971 0.7197 0.038 Uiso 1 1 calc R U . . .
C16 C 0.6850(5) 0.78934(19) 0.6590(3) 0.0329(9) Uani 1 1 d . . . . .
H16 H 0.6524 0.7949 0.5878 0.040 Uiso 1 1 calc R U . . .
C17 C 0.8177(4) 0.77878(19) 0.7123(3) 0.0308(9) Uani 1 1 d . . . . .
H17 H 0.8883 0.7772 0.6823 0.037 Uiso 1 1 calc R U . . .
C18 C 0.8261(4) 0.77109(19) 0.8182(3) 0.0281(8) Uani 1 1 d . . . . .
H18 H 0.9024 0.7630 0.8705 0.034 Uiso 1 1 calc R U . . .
C19 C 1.0071(4) 0.6569(2) 0.6302(3) 0.0271(8) Uani 1 1 d . . . . .
C20 C 1.0806(4) 0.6826(2) 0.7375(3) 0.0349(10) Uani 1 1 d . . . . .
H20A H 1.1579 0.7061 0.7322 0.052 Uiso 1 1 calc R U . . .
H20B H 1.1064 0.6467 0.7844 0.052 Uiso 1 1 calc R U . . .
H20C H 1.0237 0.7113 0.7629 0.052 Uiso 1 1 calc R U . . .
C21 C 1.0096(4) 0.7098(2) 0.5498(4) 0.0361(10) Uani 1 1 d . . . . .
H21A H 0.9553 0.7457 0.5592 0.054 Uiso 1 1 calc R U . . .
H21B H 0.9766 0.6922 0.4813 0.054 Uiso 1 1 calc R U . . .
H21C H 1.0987 0.7246 0.5585 0.054 Uiso 1 1 calc R U . . .
C22 C 1.0908(4) 0.5990(2) 0.6107(4) 0.0348(9) Uani 1 1 d . . . . .
H22A H 1.0528 0.5814 0.5428 0.052 Uiso 1 1 calc R U . . .
H22B H 1.0928 0.5658 0.6619 0.052 Uiso 1 1 calc R U . . .
H22C H 1.1792 0.6135 0.6152 0.052 Uiso 1 1 calc R U . . .
C23 C 0.7438(4) 0.6122(2) 0.4852(3) 0.0274(8) Uani 1 1 d . . . . .
C24 C 0.6270(4) 0.5653(2) 0.4785(3) 0.0340(9) Uani 1 1 d . . . . .
H24A H 0.5669 0.5841 0.5138 0.051 Uiso 1 1 calc R U . . .
H24B H 0.6594 0.5245 0.5104 0.051 Uiso 1 1 calc R U . . .
H24C H 0.5819 0.5581 0.4070 0.051 Uiso 1 1 calc R U . . .
C25 C 0.6886(4) 0.6763(2) 0.4316(3) 0.0354(10) Uani 1 1 d . . . . .
H25A H 0.7596 0.7065 0.4356 0.053 Uiso 1 1 calc R U . . .
H25B H 0.6266 0.6945 0.4656 0.053 Uiso 1 1 calc R U . . .
H25C H 0.6450 0.6679 0.3602 0.053 Uiso 1 1 calc R U . . .
C26 C 0.8296(4) 0.5794(2) 0.4218(3) 0.0357(9) Uani 1 1 d . . . . .
H26A H 0.7769 0.5714 0.3525 0.053 Uiso 1 1 calc R U . . .
H26B H 0.8633 0.5388 0.4538 0.053 Uiso 1 1 calc R U . . .
H26C H 0.9019 0.6076 0.4195 0.053 Uiso 1 1 calc R U . . .

loop_
_atom_site_aniso_label
_atom_site_aniso_U_11
_atom_site_aniso_U_22
_atom_site_aniso_U_33
_atom_site_aniso_U_23
_atom_site_aniso_U_13
_atom_site_aniso_U_12
Mo1 0.02347(15) 0.01605(15) 0.02119(14) 0.00081(11) 0.00919(11) 0.00114(10)
Mo2 0.02096(14) 0.01596(14) 0.01933(14) 0.00054(11) 0.00686(11) 0.00126(10)
W1 0.02452(10) 0.02103(10) 0.02241(10) -0.00342(6) 0.01106(7) -0.00393(6)
P1 0.0204(4) 0.0190(4) 0.0170(4) 0.0001(3) 0.0065(3) -0.0006(3)
O1 0.0350(16) 0.0392(17) 0.0259(14) -0.0037(13) -0.0008(12) -0.0058(13)
O2 0.0258(15) 0.0424(18) 0.0363(16) -0.0001(14) -0.0032(13) 0.0047(12)
O3 0.071(2) 0.044(2) 0.050(2) -0.0074(16) 0.0459(19) -0.0097(17)
O4 0.058(2) 0.057(2) 0.0479(19) -0.0184(18) 0.0154(17) -0.0367(19)
O5 0.0527(19) 0.0450(19) 0.0326(16) 0.0073(15) 0.0134(14) 0.0104(16)
O6 0.0444(18) 0.0378(18) 0.0409(17) -0.0133(15) 0.0049(15) -0.0123(14)
O7 0.0273(15) 0.0431(18) 0.0474(18) -0.0042(15) 0.0106(13) 0.0074(14)
C1 0.034(2) 0.025(2) 0.026(2) 0.0039(17) 0.0117(17) 0.0030(16)
C2 0.033(2) 0.023(2) 0.033(2) 0.0037(16) 0.0129(18) 0.0048(15)
C3 0.042(2) 0.024(2) 0.038(2) -0.0042(18) 0.021(2) -0.0081(17)
C4 0.039(2) 0.032(2) 0.027(2) -0.0025(18) 0.0152(17) -0.0069(19)
C5 0.035(2) 0.032(2) 0.0249(19) -0.0047(18) 0.0104(17) -0.0030(18)
C6 0.033(2) 0.027(2) 0.030(2) -0.0005(18) 0.0123(18) -0.0010(17)
C7 0.0258(19) 0.034(2) 0.031(2) -0.0073(18) 0.0104(16) -0.0051(17)
C8 0.0242(17) 0.0227(18) 0.0231(18) -0.0011(15) 0.0115(14) -0.0004(14)
C9 0.033(2) 0.024(2) 0.038(2) 0.0014(17) 0.0142(17) 0.0116(16)
C10 0.046(2) 0.022(2) 0.033(2) 0.0082(17) 0.0093(19) 0.0083(17)
C11 0.047(2) 0.0159(19) 0.048(2) 0.0007(18) 0.027(2) 0.0010(16)
C12 0.041(2) 0.0156(18) 0.041(2) -0.0037(17) 0.0123(19) 0.0005(16)
C13 0.040(2) 0.0228(19) 0.030(2) -0.0022(16) 0.0166(17) 0.0083(16)
C14 0.038(2) 0.0171(18) 0.034(2) -0.0056(16) 0.0147(17) -0.0030(16)
C15 0.034(2) 0.0161(18) 0.044(2) -0.0018(17) 0.0091(18) 0.0044(15)
C16 0.053(3) 0.0146(18) 0.031(2) 0.0019(16) 0.0103(19) 0.0020(17)
C17 0.043(2) 0.0158(18) 0.039(2) -0.0027(17) 0.0197(19) -0.0064(16)
C18 0.033(2) 0.0193(18) 0.032(2) -0.0034(16) 0.0077(16) -0.0052(15)
C19 0.0223(18) 0.031(2) 0.030(2) -0.0003(17) 0.0099(15) -0.0039(15)
C20 0.025(2) 0.044(3) 0.036(2) -0.005(2) 0.0084(17) -0.0099(17)
C21 0.038(2) 0.036(2) 0.041(2) 0.001(2) 0.0223(19) -0.0101(18)
C22 0.029(2) 0.041(3) 0.038(2) 0.001(2) 0.0160(18) 0.0050(17)
C23 0.0273(19) 0.037(2) 0.0178(18) -0.0020(16) 0.0059(15) 0.0012(16)
C24 0.034(2) 0.042(2) 0.0247(19) -0.0090(18) 0.0050(16) -0.0076(18)
C25 0.038(2) 0.047(3) 0.0215(19) 0.0061(18) 0.0073(17) 0.0044(19)
C26 0.038(2) 0.043(3) 0.028(2) -0.0084(19) 0.0133(18) 0.0006(19)

loop_
_atom_type_symbol
_atom_type_description
_atom_type_scat_dispersion_real
_atom_type_scat_dispersion_imag
_atom_type_scat_source
C C 0.0181 0.0091 'International Tables Vol C Tables 4.2.6.8 and 6.1.1.4'
H H 0.0000 0.0000 'International Tables Vol C Tables 4.2.6.8 and 6.1.1.4'
Mo Mo -0.0483 2.7339 'International Tables Vol C Tables 4.2.6.8 and 6.1.1.4'
O O 0.0492 0.0322 'International Tables Vol C Tables 4.2.6.8 and 6.1.1.4'
P P 0.2955 0.4335 'International Tables Vol C Tables 4.2.6.8 and 6.1.1.4'
W W -5.4734 5.5774 'International Tables Vol C Tables 4.2.6.8 and 6.1.1.4'

loop_
_geom_angle_atom_site_label_1
_geom_angle_atom_site_label_2
_geom_angle_atom_site_label_3
_geom_angle
_geom_angle_site_symmetry_1
_geom_angle_site_symmetry_3
C1 Mo1 C8 116.82(16) . .
C1 Mo1 C10 90.95(16) . .
C8 Mo1 C10 134.52(16) . .
C1 Mo1 C11 122.24(17) . .
C8 Mo1 C11 101.17(16) . .
C10 Mo1 C11 35.34(17) . .
C1 Mo1 C9 91.49(16) . .
C8 Mo1 C9 151.62(16) . .
C10 Mo1 C9 35.35(15) . .
C11 Mo1 C9 58.32(15) . .
C1 Mo1 C13 122.61(16) . .
C8 Mo1 C13 118.93(15) . .
C10 Mo1 C13 58.36(15) . .
C11 Mo1 C13 57.67(14) . .
C9 Mo1 C13 34.94(15) . .
C1 Mo1 C12 147.43(16) . .
C8 Mo1 C12 93.98(15) . .
C10 Mo1 C12 58.04(16) . .
C11 Mo1 C12 34.29(16) . .
C9 Mo1 C12 57.86(15) . .
C13 Mo1 C12 34.58(15) . .
C1 Mo1 P1 89.88(12) . .
C8 Mo1 P1 80.34(11) . .
C10 Mo1 P1 138.33(11) . .
C11 Mo1 P1 140.58(11) . .
C9 Mo1 P1 102.98(11) . .
C13 Mo1 P1 86.77(10) . .
C12 Mo1 P1 106.48(11) . .
C1 Mo1 Mo2 78.36(12) . .
C8 Mo1 Mo2 45.57(11) . .
C10 Mo1 Mo2 163.81(11) . .
C11 Mo1 Mo2 145.83(11) . .
C9 Mo1 Mo2 154.93(11) . .
C13 Mo1 Mo2 137.79(10) . .
C12 Mo1 Mo2 134.08(11) . .
P1 Mo1 Mo2 54.74(2) . .
C1 Mo1 W1 84.24(12) . .
C8 Mo1 W1 48.26(10) . .
C10 Mo1 W1 105.79(11) . .
C11 Mo1 W1 91.67(10) . .
C9 Mo1 W1 140.98(10) . .
C13 Mo1 W1 146.23(10) . .
C12 Mo1 W1 111.88(10) . .
P1 Mo1 W1 115.74(2) . .
Mo2 Mo1 W1 61.445(8) . .
C2 Mo2 C8 69.31(16) . .
C2 Mo2 C16 83.32(16) . .
C8 Mo2 C16 151.82(16) . .
C2 Mo2 C15 80.50(16) . .
C8 Mo2 C15 138.60(15) . .
C16 Mo2 C15 35.43(15) . .
C2 Mo2 C14 111.44(16) . .
C8 Mo2 C14 138.27(14) . .
C16 Mo2 C14 58.00(14) . .
C15 Mo2 C14 34.73(15) . .
C2 Mo2 C17 116.30(16) . .
C8 Mo2 C17 162.80(14) . .
C16 Mo2 C17 34.63(16) . .
C15 Mo2 C17 57.68(15) . .
C14 Mo2 C17 56.93(14) . .
C2 Mo2 C18 137.05(15) . .
C8 Mo2 C18 150.49(15) . .
C16 Mo2 C18 57.53(15) . .
C15 Mo2 C18 57.63(15) . .
C14 Mo2 C18 34.43(14) . .
C17 Mo2 C18 33.89(14) . .
C2 Mo2 P1 99.22(12) . .
C8 Mo2 P1 78.39(10) . .
C16 Mo2 P1 100.24(11) . .
C15 Mo2 P1 135.66(11) . .
C14 Mo2 P1 138.21(10) . .
C17 Mo2 P1 84.57(10) . .
C18 Mo2 P1 104.17(10) . .
C2 Mo2 Mo1 109.21(12) . .
C8 Mo2 Mo1 44.26(10) . .
C16 Mo2 Mo1 151.41(11) . .
C15 Mo2 Mo1 166.80(11) . .
C14 Mo2 Mo1 132.40(10) . .
C17 Mo2 Mo1 121.84(10) . .
C18 Mo2 Mo1 113.68(10) . .
P1 Mo2 Mo1 53.29(2) . .
C2 Mo2 W1 93.96(12) . .
C8 Mo2 W1 49.64(10) . .
C16 Mo2 W1 143.00(11) . .
C15 Mo2 W1 107.64(11) . .
C14 Mo2 W1 89.66(10) . .
C17 Mo2 W1 140.52(10) . .
C18 Mo2 W1 106.64(10) . .
P1 Mo2 W1 116.55(2) . .
Mo1 Mo2 W1 63.700(8) . .
C3 W1 C6 84.79(17) . .
C3 W1 C5 85.83(17) . .
C6 W1 C5 83.05(16) . .
C3 W1 C7 81.92(17) . .
C6 W1 C7 93.86(16) . .
C5 W1 C7 167.60(16) . .
C3 W1 C4 87.46(17) . .
C6 W1 C4 170.92(16) . .
C5 W1 C4 91.68(18) . .
C7 W1 C4 89.72(17) . .
C3 W1 C8 158.86(17) . .
C6 W1 C8 114.31(14) . .
C5 W1 C8 104.68(14) . .
C7 W1 C8 87.55(14) . .
C4 W1 C8 74.14(14) . .
C3 W1 Mo2 144.64(12) . .
C6 W1 Mo2 78.58(11) . .
C5 W1 Mo2 122.23(11) . .
C7 W1 Mo2 68.48(11) . .
C4 W1 Mo2 110.50(11) . .
C8 W1 Mo2 41.66(9) . .
C3 W1 Mo1 156.75(13) . .
C6 W1 Mo1 89.96(11) . .
C5 W1 Mo1 71.04(11) . .
C7 W1 Mo1 121.09(11) . .
C4 W1 Mo1 95.32(11) . .
C8 W1 Mo1 39.50(9) . .
Mo2 W1 Mo1 54.855(8) . .
C19 P1 C23 105.67(17) . .
C19 P1 Mo1 117.43(13) . .
C23 P1 Mo1 121.77(13) . .
C19 P1 Mo2 124.20(13) . .
C23 P1 Mo2 113.87(12) . .
Mo1 P1 Mo2 71.97(2) . .
O1 C1 Mo1 171.4(3) . .
O2 C2 Mo2 175.8(4) . .
O3 C3 W1 177.1(4) . .
O4 C4 W1 176.2(4) . .
O5 C5 W1 169.8(3) . .
O6 C6 W1 172.0(4) . .
O7 C7 W1 171.2(4) . .
Mo1 C8 Mo2 90.17(15) . .
Mo1 C8 W1 92.24(15) . .
Mo2 C8 W1 88.70(14) . .
Mo1 C8 H8 125.0 . .
Mo2 C8 H8 125.0 . .
W1 C8 H8 125.0 . .
C13 C9 C10 107.4(4) . .
C13 C9 Mo1 73.0(2) . .
C10 C9 Mo1 71.2(2) . .
C13 C9 H9 126.3 . .
C10 C9 H9 126.3 . .
Mo1 C9 H9 121.3 . .
C11 C10 C9 107.6(4) . .
C11 C10 Mo1 73.4(2) . .
C9 C10 Mo1 73.5(2) . .
C11 C10 H10 126.2 . .
C9 C10 H10 126.2 . .
Mo1 C10 H10 118.9 . .
C12 C11 C10 108.8(4) . .
C12 C11 Mo1 74.9(2) . .
C10 C11 Mo1 71.3(2) . .
C12 C11 H11 125.6 . .
C10 C11 H11 125.6 . .
Mo1 C11 H11 120.0 . .
C11 C12 C13 107.5(4) . .
C11 C12 Mo1 70.8(2) . .
C13 C12 Mo1 71.3(2) . .
C11 C12 H12 126.2 . .
C13 C12 H12 126.2 . .
Mo1 C12 H12 123.4 . .
C9 C13 C12 108.6(4) . .
C9 C13 Mo1 72.0(2) . .
C12 C13 Mo1 74.2(2) . .
C9 C13 H13 125.7 . .
C12 C13 H13 125.7 . .
Mo1 C13 H13 119.9 . .
C15 C14 C18 108.6(4) . .
C15 C14 Mo2 71.2(2) . .
C18 C14 Mo2 74.7(2) . .
C15 C14 H14 125.7 . .
C18 C14 H14 125.7 . .
Mo2 C14 H14 120.2 . .
C14 C15 C16 107.6(4) . .
C14 C15 Mo2 74.1(2) . .
C16 C15 Mo2 72.0(2) . .
C14 C15 H15 126.2 . .
C16 C15 H15 126.2 . .
Mo2 C15 H15 119.6 . .
C17 C16 C15 107.7(4) . .
C17 C16 Mo2 75.3(2) . .
C15 C16 Mo2 72.6(2) . .
C17 C16 H16 126.1 . .
C15 C16 H16 126.1 . .
Mo2 C16 H16 118.0 . .
C18 C17 C16 108.9(4) . .
C18 C17 Mo2 74.0(2) . .
C16 C17 Mo2 70.0(2) . .
C18 C17 H17 125.6 . .
C16 C17 H17 125.6 . .
Mo2 C17 H17 122.0 . .
C17 C18 C14 107.2(4) . .
C17 C18 Mo2 72.1(2) . .
C14 C18 Mo2 70.9(2) . .
C17 C18 H18 126.4 . .
C14 C18 H18 126.4 . .
Mo2 C18 H18 122.3 . .
C21 C19 C20 108.3(3) . .
C21 C19 C22 108.3(3) . .
C20 C19 C22 104.7(3) . .
C21 C19 P1 113.1(3) . .
C20 C19 P1 111.1(3) . .
C22 C19 P1 110.9(3) . .
C19 C20 H20A 109.5 . .
C19 C20 H20B 109.5 . .
H20A C20 H20B 109.5 . .
C19 C20 H20C 109.5 . .
H20A C20 H20C 109.5 . .
H20B C20 H20C 109.5 . .
C19 C21 H21A 109.5 . .
C19 C21 H21B 109.5 . .
H21A C21 H21B 109.5 . .
C19 C21 H21C 109.5 . .
H21A C21 H21C 109.5 . .
H21B C21 H21C 109.5 . .
C19 C22 H22A 109.5 . .
C19 C22 H22B 109.5 . .
H22A C22 H22B 109.5 . .
C19 C22 H22C 109.5 . .
H22A C22 H22C 109.5 . .
H22B C22 H22C 109.5 . .
C25 C23 C26 108.7(3) . .
C25 C23 C24 108.0(3) . .
C26 C23 C24 105.3(3) . .
C25 C23 P1 109.5(3) . .
C26 C23 P1 115.5(3) . .
C24 C23 P1 109.6(3) . .
C23 C24 H24A 109.5 . .
C23 C24 H24B 109.5 . .
H24A C24 H24B 109.5 . .
C23 C24 H24C 109.5 . .
H24A C24 H24C 109.5 . .
H24B C24 H24C 109.5 . .
C23 C25 H25A 109.5 . .
C23 C25 H25B 109.5 . .
H25A C25 H25B 109.5 . .
C23 C25 H25C 109.5 . .
H25A C25 H25C 109.5 . .
H25B C25 H25C 109.5 . .
C23 C26 H26A 109.5 . .
C23 C26 H26B 109.5 . .
H26A C26 H26B 109.5 . .
C23 C26 H26C 109.5 . .
H26A C26 H26C 109.5 . .
H26B C26 H26C 109.5 . .

loop_
_geom_bond_atom_site_label_1
_geom_bond_atom_site_label_2
_geom_bond_distance
_geom_bond_site_symmetry_2
Mo1 C1 1.962(4) .
Mo1 C8 2.019(4) .
Mo1 C10 2.317(4) .
Mo1 C11 2.344(4) .
Mo1 C9 2.346(4) .
Mo1 C13 2.359(4) .
Mo1 C12 2.397(4) .
Mo1 P1 2.4392(9) .
Mo1 Mo2 2.8931(4) .
Mo1 W1 3.1718(3) .
Mo2 C2 1.920(4) .
Mo2 C8 2.066(4) .
Mo2 C16 2.324(4) .
Mo2 C15 2.331(4) .
Mo2 C14 2.368(4) .
Mo2 C17 2.392(4) .
Mo2 C18 2.417(4) .
Mo2 P1 2.4841(9) .
Mo2 W1 3.1077(3) .
W1 C3 1.995(4) .
W1 C6 2.042(4) .
W1 C5 2.046(4) .
W1 C7 2.050(4) .
W1 C4 2.055(4) .
W1 C8 2.369(4) .
P1 C19 1.926(4) .
P1 C23 1.927(4) .
O1 C1 1.160(5) .
O2 C2 1.166(5) .
O3 C3 1.143(5) .
O4 C4 1.131(5) .
O5 C5 1.146(5) .
O6 C6 1.144(5) .
O7 C7 1.145(5) .
C8 H8 0.9800 .
C9 C13 1.412(6) .
C9 C10 1.416(6) .
C9 H9 0.9300 .
C10 C11 1.415(7) .
C10 H10 0.9300 .
C11 C12 1.399(7) .
C11 H11 0.9300 .
C12 C13 1.414(6) .
C12 H12 0.9300 .
C13 H13 0.9300 .
C14 C15 1.403(6) .
C14 C18 1.417(6) .
C14 H14 0.9300 .
C15 C16 1.416(6) .
C15 H15 0.9300 .
C16 C17 1.405(7) .
C16 H16 0.9300 .
C17 C18 1.402(6) .
C17 H17 0.9300 .
C18 H18 0.9300 .
C19 C21 1.530(6) .
C19 C20 1.534(6) .
C19 C22 1.539(6) .
C20 H20A 0.9600 .
C20 H20B 0.9600 .
C20 H20C 0.9600 .
C21 H21A 0.9600 .
C21 H21B 0.9600 .
C21 H21C 0.9600 .
C22 H22A 0.9600 .
C22 H22B 0.9600 .
C22 H22C 0.9600 .
C23 C25 1.536(6) .
C23 C26 1.540(5) .
C23 C24 1.542(6) .
C24 H24A 0.9600 .
C24 H24B 0.9600 .
C24 H24C 0.9600 .
C25 H25A 0.9600 .
C25 H25B 0.9600 .
C25 H25C 0.9600 .
C26 H26A 0.9600 .
C26 H26B 0.9600 .
C26 H26C 0.9600 .
